data_4324554
loop_
_publ_author_name
'Meisu Zhou'
'Tao Gong'
'Xiaoli Qiao'
'Hongbo Tong'
'Jianping Guo'
'Diansheng Liu'

_publ_section_title
;
 Magnesium(II) Complexes of 2,4-N,N'-Disubstituted 1,3,5-Triazapentadienyl
 Ligands: Synthesis and Characterization of
 [N(Dipp)C(NMe2)NC(NMe2)N(SiMe3)MgBr]2 and [N(R)C(R')NC(R')N(SiMe3)]2Mg
 (Dipp = 2,6-iPr2-C6H3, R = Ph, SiMe3; R' = NMe2, 1-piperidino)
;
_journal_name_full 'Inorganic Chemistry'
_journal_page_first 1926
_journal_page_last 1930
_journal_paper_doi 10.1021/ic102401w
_journal_volume 50
_journal_year 2011
_chemical_formula_sum 'C76 H162 Mg2 N20 O Si8'
_chemical_formula_weight 1645.60
_chemical_name_systematic
; 
 ? 
;
_space_group_IT_number 14
_symmetry_cell_setting monoclinic
_symmetry_space_group_name_Hall '-P 2ybc'
_symmetry_space_group_name_H-M 'P 1 21/c 1'
_atom_sites_solution_hydrogens geom
_atom_sites_solution_primary direct
_atom_sites_solution_secondary difmap
_audit_creation_method SHELXL-97
_cell_angle_alpha 90.00
_cell_angle_beta 100.801(3)
_cell_angle_gamma 90.00
_cell_formula_units_Z 2
_cell_length_a 15.188(4)
_cell_length_b 28.697(7)
_cell_length_c 11.888(3)
_cell_measurement_reflns_used 5709
_cell_measurement_temperature 223(2)
_cell_measurement_theta_max 25.24
_cell_measurement_theta_min 2.529
_cell_volume 5090(2)
_computing_cell_refinement SAINT
_computing_data_collection SMART
_computing_data_reduction SAINT
_computing_molecular_graphics SHELXTL
_computing_publication_material SHELXTL
_computing_structure_refinement 'SHELXL-97 (Sheldrick, 1997)'
_computing_structure_solution 'SHELXS-97 (Sheldrick, 1990)'
_diffrn_ambient_temperature 223(2)
_diffrn_measured_fraction_theta_full 0.971
_diffrn_measured_fraction_theta_max 0.971
_diffrn_measurement_device_type 'ccd area scan'
_diffrn_measurement_method \w
_diffrn_radiation_monochromator graphite
_diffrn_radiation_source 'fine-focus sealed tube'
_diffrn_radiation_type MoK\a
_diffrn_radiation_wavelength 0.71073
_diffrn_reflns_av_R_equivalents 0.0395
_diffrn_reflns_av_sigmaI/netI 0.0529
_diffrn_reflns_limit_h_max 13
_diffrn_reflns_limit_h_min -18
_diffrn_reflns_limit_k_max 33
_diffrn_reflns_limit_k_min -34
_diffrn_reflns_limit_l_max 14
_diffrn_reflns_limit_l_min -10
_diffrn_reflns_number 20045
_diffrn_reflns_theta_full 25.01
_diffrn_reflns_theta_max 25.01
_diffrn_reflns_theta_min 1.36
_diffrn_standards_decay_% 4.83
_exptl_absorpt_coefficient_mu 0.165
_exptl_absorpt_correction_T_max 0.9677
_exptl_absorpt_correction_T_min 0.9521
_exptl_absorpt_correction_type multi-scan
_exptl_absorpt_process_details SADABS
_exptl_crystal_colour colorless
_exptl_crystal_density_diffrn 1.074
_exptl_crystal_description block
_exptl_crystal_F_000 1804
_exptl_crystal_size_max 0.30
_exptl_crystal_size_mid 0.20
_exptl_crystal_size_min 0.20
_refine_diff_density_max 0.612
_refine_diff_density_min -0.325
_refine_diff_density_rms 0.092
_refine_ls_extinction_method none
_refine_ls_goodness_of_fit_ref 1.067
_refine_ls_hydrogen_treatment constr
_refine_ls_matrix_type full
_refine_ls_number_parameters 517
_refine_ls_number_reflns 8707
_refine_ls_number_restraints 7
_refine_ls_restrained_S_all 1.071
_refine_ls_R_factor_all 0.0808
_refine_ls_R_factor_gt 0.0580
_refine_ls_shift/su_max 0.000
_refine_ls_shift/su_mean 0.000
_refine_ls_structure_factor_coef Fsqd
_refine_ls_weighting_details 'calc w=1/[\s^2^(Fo^2^)+(0.1149P)^2^+1.4882P] where P=(Fo^2^+2Fc^2^)/3'
_refine_ls_weighting_scheme calc
_refine_ls_wR_factor_gt 0.1648
_refine_ls_wR_factor_ref 0.1939
_reflns_number_gt 6367
_reflns_number_total 8707
_reflns_threshold_expression >2sigma(I)
_cod_data_source_file ic102401w_si_001_3.cif
_cod_data_source_block s119b
_cod_database_code 4324554

loop_
_symmetry_equiv_pos_as_xyz
'x, y, z'
'-x, y+1/2, -z+1/2'
'-x, -y, -z'
'x, -y-1/2, z-1/2'

loop_
_atom_site_label
_atom_site_type_symbol
_atom_site_fract_x
_atom_site_fract_y
_atom_site_fract_z
_atom_site_U_iso_or_equiv
_atom_site_adp_type
_atom_site_occupancy
_atom_site_symmetry_multiplicity
_atom_site_calc_flag
_atom_site_refinement_flags
Mg Mg 0.25083(6) 0.41835(3) 0.55693(8) 0.0305(2) Uani 1 1 d .
N1 N 0.24657(16) 0.47989(8) 0.64853(19) 0.0323(5) Uani 1 1 d .
N2 N 0.28875(17) 0.55911(8) 0.6560(2) 0.0404(6) Uani 1 1 d .
N3 N 0.23954(17) 0.52643(8) 0.4810(2) 0.0362(6) Uani 1 1 d .
N4 N 0.20401(16) 0.51599(8) 0.2846(2) 0.0346(6) Uani 1 1 d .
N5 N 0.24895(16) 0.45077(8) 0.40173(19) 0.0319(5) Uani 1 1 d .
N6 N 0.15914(16) 0.36408(8) 0.53415(19) 0.0322(5) Uani 1 1 d .
N7 N 0.14117(17) 0.28254(8) 0.5256(2) 0.0380(6) Uani 1 1 d .
N8 N 0.26100(16) 0.31214(8) 0.6502(2) 0.0385(6) Uani 1 1 d .
N9 N 0.39028(16) 0.31978(8) 0.7865(2) 0.0359(6) Uani 1 1 d .
N10 N 0.35325(16) 0.37945(8) 0.6496(2) 0.0340(5) Uani 1 1 d .
Si1 Si 0.21879(6) 0.47924(3) 0.78521(7) 0.0404(2) Uani 1 1 d .
Si2 Si 0.27688(6) 0.42262(3) 0.28231(7) 0.0408(2) Uani 1 1 d .
Si3 Si 0.04448(5) 0.37579(3) 0.49035(7) 0.0386(2) Uani 1 1 d .
Si4 Si 0.46620(6) 0.39638(3) 0.67274(7) 0.0378(2) Uani 1 1 d .
C1 C 0.25864(18) 0.51876(9) 0.5939(2) 0.0313(6) Uani 1 1 d .
C2 C 0.23126(18) 0.49550(9) 0.3967(2) 0.0297(6) Uani 1 1 d .
C3 C 0.3775(2) 0.55662(15) 0.7263(4) 0.0649(11) Uani 1 1 d .
H3A H 0.4226 0.5590 0.6774 0.078 Uiso 1 1 calc R
H3B H 0.3852 0.5264 0.7654 0.078 Uiso 1 1 calc R
C4 C 0.3920(3) 0.59513(15) 0.8140(4) 0.0820(15) Uani 1 1 d .
H4A H 0.4532 0.5934 0.8584 0.098 Uiso 1 1 calc R
H4B H 0.3502 0.5914 0.8669 0.098 Uiso 1 1 calc R
C5 C 0.3771(3) 0.64316(17) 0.7537(5) 0.0880(15) Uani 1 1 d .
H5A H 0.3812 0.6680 0.8109 0.106 Uiso 1 1 calc R
H5B H 0.4232 0.6486 0.7075 0.106 Uiso 1 1 calc R
C6 C 0.2872(4) 0.64317(14) 0.6798(4) 0.0976(19) Uani 1 1 d .
H6A H 0.2780 0.6729 0.6385 0.117 Uiso 1 1 calc R
H6B H 0.2416 0.6407 0.7279 0.117 Uiso 1 1 calc R
C7 C 0.2749(4) 0.60354(12) 0.5940(4) 0.0893(17) Uani 1 1 d .
H7A H 0.2144 0.6046 0.5476 0.107 Uiso 1 1 calc R
H7B H 0.3181 0.6066 0.5426 0.107 Uiso 1 1 calc R
C8 C 0.2387(3) 0.56348(12) 0.2751(3) 0.0585(10) Uani 1 1 d .
H8A H 0.3037 0.5639 0.3029 0.070 Uiso 1 1 calc R
H8B H 0.2110 0.5849 0.3223 0.070 Uiso 1 1 calc R
C9 C 0.2177(3) 0.57926(14) 0.1501(3) 0.0669(11) Uani 1 1 d .
H9A H 0.2420 0.6106 0.1432 0.080 Uiso 1 1 calc R
H9B H 0.2457 0.5580 0.1028 0.080 Uiso 1 1 calc R
C10 C 0.1174(3) 0.57961(16) 0.1094(3) 0.0733(13) Uani 1 1 d .
H10A H 0.0901 0.6028 0.1528 0.088 Uiso 1 1 calc R
H10B H 0.1034 0.5882 0.0283 0.088 Uiso 1 1 calc R
C11 C 0.0795(3) 0.53226(18) 0.1255(3) 0.0703(12) Uani 1 1 d .
H11A H 0.1003 0.5101 0.0735 0.084 Uiso 1 1 calc R
H11B H 0.0139 0.5336 0.1057 0.084 Uiso 1 1 calc R
C12 C 0.1073(2) 0.51504(15) 0.2483(3) 0.0570(10) Uani 1 1 d .
H12A H 0.0796 0.5348 0.2993 0.068 Uiso 1 1 calc R
H12B H 0.0856 0.4831 0.2539 0.068 Uiso 1 1 calc R
C13 C 0.1650(3) 0.42162(13) 0.8004(3) 0.0590(10) Uani 1 1 d .
H13A H 0.1061 0.4209 0.7518 0.089 Uiso 1 1 calc R
H13B H 0.1591 0.4171 0.8796 0.089 Uiso 1 1 calc R
H13C H 0.2018 0.3970 0.7779 0.089 Uiso 1 1 calc R
C14 C 0.3115(3) 0.48186(16) 0.9113(3) 0.0705(12) Uani 1 1 d .
H14A H 0.3586 0.4604 0.9004 0.106 Uiso 1 1 calc R
H14B H 0.2891 0.4732 0.9796 0.106 Uiso 1 1 calc R
H14C H 0.3354 0.5133 0.9197 0.106 Uiso 1 1 calc R
C15 C 0.1376(3) 0.52615(12) 0.7989(3) 0.0527(9) Uani 1 1 d .
H15A H 0.1668 0.5562 0.7983 0.079 Uiso 1 1 calc R
H15B H 0.1162 0.5224 0.8702 0.079 Uiso 1 1 calc R
H15C H 0.0874 0.5244 0.7352 0.079 Uiso 1 1 calc R
C16 C 0.3175(3) 0.36387(13) 0.3340(4) 0.0699(12) Uani 1 1 d .
H16A H 0.3675 0.3671 0.3976 0.105 Uiso 1 1 calc R
H16B H 0.3368 0.3469 0.2723 0.105 Uiso 1 1 calc R
H16C H 0.2693 0.3469 0.3591 0.105 Uiso 1 1 calc R
C17 C 0.3700(2) 0.45376(14) 0.2316(3) 0.0535(9) Uani 1 1 d .
H17A H 0.3481 0.4831 0.1966 0.080 Uiso 1 1 calc R
H17B H 0.3924 0.4346 0.1758 0.080 Uiso 1 1 calc R
H17C H 0.4181 0.4597 0.2961 0.080 Uiso 1 1 calc R
C18 C 0.1856(3) 0.41261(15) 0.1578(3) 0.0655(11) Uani 1 1 d .
H18A H 0.1330 0.4010 0.1842 0.098 Uiso 1 1 calc R
H18B H 0.2049 0.3899 0.1070 0.098 Uiso 1 1 calc R
H18C H 0.1710 0.4417 0.1170 0.098 Uiso 1 1 calc R
C19 C 0.18919(18) 0.32195(9) 0.5687(2) 0.0316(6) Uani 1 1 d .
C20 C 0.33048(19) 0.33901(9) 0.6898(2) 0.0321(6) Uani 1 1 d .
C21 C 0.1305(3) 0.27328(13) 0.4048(3) 0.0618(10) Uani 1 1 d .
H21A H 0.1860 0.2600 0.3881 0.074 Uiso 1 1 calc R
H21B H 0.1186 0.3025 0.3622 0.074 Uiso 1 1 calc R
C22 C 0.0534(4) 0.23954(18) 0.3665(4) 0.0996(19) Uani 1 1 d .
H22A H -0.0030 0.2544 0.3752 0.120 Uiso 1 1 calc R
H22B H 0.0498 0.2322 0.2852 0.120 Uiso 1 1 calc R
C23 C 0.0655(3) 0.19525(14) 0.4349(4) 0.0794(14) Uani 1 1 d .
H23A H 0.0124 0.1755 0.4133 0.095 Uiso 1 1 calc R
H23B H 0.1175 0.1781 0.4185 0.095 Uiso 1 1 calc R
C24 C 0.0790(3) 0.20614(12) 0.5579(4) 0.0703(12) Uani 1 1 d .
H24A H 0.0898 0.1773 0.6024 0.084 Uiso 1 1 calc R
H24B H 0.0248 0.2208 0.5754 0.084 Uiso 1 1 calc R
C25 C 0.1589(3) 0.23911(13) 0.5916(4) 0.0676(12) Uani 1 1 d .
H25A H 0.1680 0.2459 0.6737 0.081 Uiso 1 1 calc R
H25B H 0.2135 0.2244 0.5756 0.081 Uiso 1 1 calc R
C26 C 0.3954(2) 0.26884(11) 0.7885(3) 0.0489(8) Uani 1 1 d .
H26A H 0.4057 0.2573 0.7145 0.059 Uiso 1 1 calc R
H26B H 0.3387 0.2558 0.8022 0.059 Uiso 1 1 calc R
C27 C 0.4713(3) 0.25362(14) 0.8825(3) 0.0616(10) Uani 1 1 d .
H27A H 0.5280 0.2665 0.8683 0.074 Uiso 1 1 calc R
H27B H 0.4759 0.2196 0.8830 0.074 Uiso 1 1 calc R
C28 C 0.4543(3) 0.27054(14) 0.9975(3) 0.0634(11) Uani 1 1 d .
H28A H 0.4013 0.2549 1.0154 0.076 Uiso 1 1 calc R
H28B H 0.5057 0.2626 1.0574 0.076 Uiso 1 1 calc R
C29 C 0.4401(3) 0.32170(14) 0.9957(3) 0.0687(12) Uani 1 1 d .
H29A H 0.4967 0.3374 0.9914 0.082 Uiso 1 1 calc R
H29B H 0.4220 0.3313 1.0671 0.082 Uiso 1 1 calc R
C30 C 0.3685(3) 0.33694(12) 0.8942(3) 0.0516(9) Uani 1 1 d .
H30A H 0.3100 0.3247 0.9034 0.062 Uiso 1 1 calc R
H30B H 0.3647 0.3710 0.8922 0.062 Uiso 1 1 calc R
C31 C 0.0325(2) 0.44044(11) 0.5014(3) 0.0483(8) Uani 1 1 d .
H31A H 0.0590 0.4505 0.5782 0.072 Uiso 1 1 calc R
H31B H -0.0305 0.4487 0.4852 0.072 Uiso 1 1 calc R
H31C H 0.0630 0.4556 0.4466 0.072 Uiso 1 1 calc R
C32 C -0.0071(3) 0.36252(15) 0.3392(3) 0.0688(11) Uani 1 1 d .
H32A H 0.0330 0.3725 0.2892 0.103 Uiso 1 1 calc R
H32B H -0.0637 0.3789 0.3190 0.103 Uiso 1 1 calc R
H32C H -0.0173 0.3292 0.3306 0.103 Uiso 1 1 calc R
C33 C -0.0219(2) 0.34658(13) 0.5865(4) 0.0582(10) Uani 1 1 d .
H33A H -0.0188 0.3131 0.5773 0.087 Uiso 1 1 calc R
H33B H -0.0839 0.3566 0.5670 0.087 Uiso 1 1 calc R
H33C H 0.0022 0.3548 0.6654 0.087 Uiso 1 1 calc R
C34 C 0.5378(2) 0.34953(13) 0.6319(4) 0.0581(9) Uani 1 1 d .
H34A H 0.5394 0.3236 0.6846 0.087 Uiso 1 1 calc R
H34B H 0.5980 0.3613 0.6351 0.087 Uiso 1 1 calc R
H34C H 0.5134 0.3391 0.5547 0.087 Uiso 1 1 calc R
C35 C 0.5168(3) 0.41769(15) 0.8183(3) 0.0632(10) Uani 1 1 d .
H35A H 0.4833 0.4444 0.8373 0.095 Uiso 1 1 calc R
H35B H 0.5786 0.4267 0.8197 0.095 Uiso 1 1 calc R
H35C H 0.5149 0.3931 0.8738 0.095 Uiso 1 1 calc R
C36 C 0.4701(2) 0.44656(12) 0.5731(3) 0.0530(9) Uani 1 1 d .
H36A H 0.4477 0.4367 0.4950 0.079 Uiso 1 1 calc R
H36B H 0.5315 0.4572 0.5800 0.079 Uiso 1 1 calc R
H36C H 0.4332 0.4718 0.5927 0.079 Uiso 1 1 calc R
O1 O 0.2417(13) 0.7145(6) 0.180(2) 0.45(3) Uani 0.50 1 d PD
C37 C 0.2058(15) 0.7090(8) 0.283(2) 0.29(2) Uani 0.50 1 d PD
H37A H 0.2446 0.6884 0.3369 0.351 Uiso 0.50 1 calc PR
H37B H 0.1460 0.6949 0.2652 0.351 Uiso 0.50 1 calc PR
C38 C 0.1998(18) 0.7590(9) 0.340(3) 0.33(2) Uani 0.50 1 d PD
H38A H 0.1774 0.7555 0.4113 0.488 Uiso 0.50 1 calc PR
H38B H 0.1594 0.7788 0.2883 0.488 Uiso 0.50 1 calc PR
H38C H 0.2589 0.7731 0.3566 0.488 Uiso 0.50 1 calc PR
C39 C 0.1943(13) 0.7040(11) 0.075(2) 0.252(17) Uani 0.50 1 d PD
H39A H 0.1586 0.7316 0.0479 0.302 Uiso 0.50 1 calc PR
H39B H 0.1518 0.6795 0.0858 0.302 Uiso 0.50 1 calc PR
C40 C 0.238(3) 0.6887(9) -0.020(2) 0.39(3) Uani 0.50 1 d PD
H40A H 0.1929 0.6829 -0.0879 0.591 Uiso 0.50 1 calc PR
H40B H 0.2717 0.6603 0.0016 0.591 Uiso 0.50 1 calc PR
H40C H 0.2787 0.7128 -0.0365 0.591 Uiso 0.50 1 calc PR

loop_
_atom_site_aniso_label
_atom_site_aniso_U_11
_atom_site_aniso_U_22
_atom_site_aniso_U_33
_atom_site_aniso_U_23
_atom_site_aniso_U_13
_atom_site_aniso_U_12
Mg 0.0395(5) 0.0246(5) 0.0262(5) 0.0023(4) 0.0029(4) -0.0023(4)
N1 0.0412(13) 0.0302(12) 0.0246(12) 0.0004(10) 0.0037(10) -0.0013(10)
N2 0.0458(15) 0.0319(13) 0.0387(14) -0.0017(11) -0.0044(11) -0.0034(11)
N3 0.0516(15) 0.0280(12) 0.0280(13) 0.0010(10) 0.0049(11) 0.0000(11)
N4 0.0398(14) 0.0354(13) 0.0275(12) 0.0049(10) 0.0035(10) -0.0002(10)
N5 0.0418(14) 0.0277(12) 0.0250(12) 0.0014(9) 0.0032(10) -0.0015(10)
N6 0.0380(13) 0.0274(12) 0.0295(12) 0.0029(9) 0.0018(10) -0.0002(10)
N7 0.0467(14) 0.0254(12) 0.0389(14) -0.0004(10) 0.0007(11) -0.0071(10)
N8 0.0384(14) 0.0300(13) 0.0428(15) 0.0085(11) -0.0037(11) -0.0036(10)
N9 0.0412(14) 0.0327(13) 0.0309(13) 0.0080(10) -0.0010(10) -0.0022(10)
N10 0.0400(14) 0.0306(12) 0.0298(12) 0.0042(10) 0.0026(10) -0.0047(10)
Si1 0.0548(6) 0.0408(5) 0.0256(4) 0.0013(3) 0.0074(4) 0.0055(4)
Si2 0.0569(6) 0.0350(5) 0.0322(5) -0.0040(3) 0.0126(4) -0.0022(4)
Si3 0.0362(5) 0.0337(4) 0.0435(5) 0.0069(4) 0.0013(4) 0.0005(3)
Si4 0.0374(5) 0.0338(4) 0.0403(5) 0.0035(3) 0.0024(4) -0.0059(3)
C1 0.0338(15) 0.0296(14) 0.0292(15) -0.0026(11) 0.0025(11) 0.0008(11)
C2 0.0331(15) 0.0303(14) 0.0250(14) 0.0023(11) 0.0035(11) -0.0020(11)
C3 0.046(2) 0.063(2) 0.079(3) -0.028(2) -0.0066(18) -0.0009(17)
C4 0.074(3) 0.068(3) 0.088(3) -0.036(2) -0.026(2) 0.003(2)
C5 0.095(3) 0.073(3) 0.094(3) -0.041(3) 0.013(3) -0.035(3)
C6 0.151(5) 0.033(2) 0.086(3) -0.011(2) -0.037(3) 0.005(2)
C7 0.154(5) 0.0289(19) 0.064(3) 0.0019(17) -0.033(3) -0.017(2)
C8 0.088(3) 0.0417(19) 0.0414(19) 0.0142(15) 0.0000(18) -0.0113(18)
C9 0.102(3) 0.050(2) 0.045(2) 0.0213(17) 0.005(2) -0.004(2)
C10 0.099(3) 0.079(3) 0.043(2) 0.024(2) 0.016(2) 0.041(3)
C11 0.047(2) 0.118(4) 0.042(2) 0.021(2) -0.0026(16) 0.004(2)
C12 0.0429(19) 0.089(3) 0.0382(18) 0.0156(18) 0.0051(15) 0.0032(18)
C13 0.087(3) 0.051(2) 0.045(2) 0.0090(16) 0.0267(19) 0.0014(19)
C14 0.082(3) 0.090(3) 0.0329(19) -0.0010(19) -0.0055(18) 0.012(2)
C15 0.065(2) 0.050(2) 0.047(2) 0.0023(16) 0.0201(17) 0.0075(17)
C16 0.115(4) 0.043(2) 0.058(2) -0.0035(17) 0.035(2) 0.014(2)
C17 0.055(2) 0.067(2) 0.0415(19) 0.0048(17) 0.0156(16) 0.0028(17)
C18 0.079(3) 0.071(3) 0.045(2) -0.0205(18) 0.0073(19) -0.024(2)
C19 0.0349(15) 0.0299(15) 0.0297(15) 0.0022(11) 0.0050(12) -0.0027(11)
C20 0.0351(15) 0.0292(14) 0.0310(15) 0.0032(11) 0.0039(12) 0.0002(12)
C21 0.083(3) 0.052(2) 0.050(2) -0.0150(17) 0.0098(19) -0.019(2)
C22 0.139(5) 0.081(3) 0.064(3) -0.005(2) -0.018(3) -0.059(3)
C23 0.088(3) 0.042(2) 0.103(4) -0.022(2) 0.004(3) -0.025(2)
C24 0.080(3) 0.0302(18) 0.095(3) 0.0075(19) 0.001(2) -0.0180(18)
C25 0.090(3) 0.039(2) 0.062(2) 0.0120(17) -0.015(2) -0.0210(19)
C26 0.062(2) 0.0375(17) 0.0424(19) 0.0067(14) -0.0021(15) 0.0117(15)
C27 0.066(2) 0.054(2) 0.059(2) 0.0172(18) -0.0041(18) 0.0120(18)
C28 0.075(3) 0.060(2) 0.045(2) 0.0204(18) -0.0149(18) -0.0045(19)
C29 0.094(3) 0.064(3) 0.038(2) 0.0029(17) -0.0140(19) 0.000(2)
C30 0.073(2) 0.0442(19) 0.0337(18) -0.0002(14) -0.0009(16) 0.0043(16)
C31 0.0463(19) 0.0397(17) 0.059(2) 0.0111(15) 0.0108(16) 0.0085(14)
C32 0.062(2) 0.070(3) 0.063(3) 0.001(2) -0.015(2) -0.001(2)
C33 0.047(2) 0.050(2) 0.080(3) 0.0184(19) 0.0191(18) 0.0018(16)
C34 0.052(2) 0.049(2) 0.075(3) 0.0018(18) 0.0173(18) 0.0009(16)
C35 0.055(2) 0.075(3) 0.054(2) -0.0014(19) -0.0046(17) -0.0240(19)
C36 0.050(2) 0.047(2) 0.061(2) 0.0141(16) 0.0088(16) -0.0094(16)
O1 0.171(18) 0.093(11) 1.05(11) 0.08(3) 0.04(3) -0.045(11)
C37 0.19(2) 0.20(3) 0.56(7) -0.02(3) 0.24(3) 0.001(19)
C38 0.19(2) 0.20(3) 0.56(7) 0.07(4) 0.03(3) -0.10(2)
C39 0.121(18) 0.18(3) 0.45(6) 0.01(3) 0.06(2) 0.034(17)
C40 0.82(9) 0.15(2) 0.32(4) -0.07(2) 0.39(6) -0.10(4)

loop_
_atom_type_symbol
_atom_type_description
_atom_type_scat_dispersion_real
_atom_type_scat_dispersion_imag
_atom_type_scat_source
C C 0.0033 0.0016 'International Tables Vol C Tables 4.2.6.8 and 6.1.1.4'
H H 0.0000 0.0000 'International Tables Vol C Tables 4.2.6.8 and 6.1.1.4'
N N 0.0061 0.0033 'International Tables Vol C Tables 4.2.6.8 and 6.1.1.4'
O O 0.0106 0.0060 'International Tables Vol C Tables 4.2.6.8 and 6.1.1.4'
Mg Mg 0.0486 0.0363 'International Tables Vol C Tables 4.2.6.8 and 6.1.1.4'
Si Si 0.0817 0.0704 'International Tables Vol C Tables 4.2.6.8 and 6.1.1.4'

loop_
_geom_angle_atom_site_label_1
_geom_angle_atom_site_label_2
_geom_angle_atom_site_label_3
_geom_angle
N10 Mg N5 127.29(11)
N10 Mg N6 94.84(10)
N5 Mg N6 109.02(10)
N10 Mg N1 105.94(10)
N5 Mg N1 95.09(10)
N6 Mg N1 128.29(10)
C1 N1 Si1 122.97(19)
C1 N1 Mg 116.02(18)
Si1 N1 Mg 120.79(12)
C1 N2 C3 116.0(3)
C1 N2 C7 116.8(2)
C3 N2 C7 111.3(3)
C2 N3 C1 128.3(2)
C2 N4 C12 111.5(2)
C2 N4 C8 113.8(2)
C12 N4 C8 110.6(3)
C2 N5 Si2 119.52(19)
C2 N5 Mg 116.84(18)
Si2 N5 Mg 123.49(13)
C19 N6 Si3 122.02(19)
C19 N6 Mg 117.35(18)
Si3 N6 Mg 120.00(12)
C19 N7 C21 118.1(3)
C19 N7 C25 117.5(2)
C21 N7 C25 110.5(3)
C20 N8 C19 128.4(2)
C20 N9 C26 114.9(2)
C20 N9 C30 110.9(2)
C26 N9 C30 109.9(2)
C20 N10 Si4 119.95(19)
C20 N10 Mg 116.47(19)
Si4 N10 Mg 123.55(13)
N1 Si1 C15 110.66(14)
N1 Si1 C14 118.02(17)
C15 Si1 C14 108.45(19)
N1 Si1 C13 106.55(14)
C15 Si1 C13 108.94(18)
C14 Si1 C13 103.7(2)
N5 Si2 C18 117.41(16)
N5 Si2 C16 105.41(15)
C18 Si2 C16 106.0(2)
N5 Si2 C17 110.72(15)
C18 Si2 C17 108.41(18)
C16 Si2 C17 108.4(2)
N6 Si3 C33 110.72(14)
N6 Si3 C32 117.53(16)
C33 Si3 C32 108.8(2)
N6 Si3 C31 105.85(13)
C33 Si3 C31 109.43(17)
C32 Si3 C31 104.03(18)
N10 Si4 C34 111.28(15)
N10 Si4 C35 117.29(16)
C34 Si4 C35 108.8(2)
N10 Si4 C36 105.05(14)
C34 Si4 C36 107.64(18)
C35 Si4 C36 106.20(18)
N1 C1 N3 127.5(2)
N1 C1 N2 120.0(2)
N3 C1 N2 112.3(2)
N5 C2 N3 129.1(2)
N5 C2 N4 117.5(2)
N3 C2 N4 113.3(2)
N2 C3 C4 111.3(3)
N2 C3 H3A 109.4
C4 C3 H3A 109.4
N2 C3 H3B 109.4
C4 C3 H3B 109.4
H3A C3 H3B 108.0
C3 C4 C5 110.1(4)
C3 C4 H4A 109.6
C5 C4 H4A 109.6
C3 C4 H4B 109.6
C5 C4 H4B 109.6
H4A C4 H4B 108.2
C6 C5 C4 108.3(4)
C6 C5 H5A 110.0
C4 C5 H5A 110.0
C6 C5 H5B 110.0
C4 C5 H5B 110.0
H5A C5 H5B 108.4
C5 C6 C7 112.5(4)
C5 C6 H6A 109.1
C7 C6 H6A 109.1
C5 C6 H6B 109.1
C7 C6 H6B 109.1
H6A C6 H6B 107.8
N2 C7 C6 109.0(3)
N2 C7 H7A 109.9
C6 C7 H7A 109.9
N2 C7 H7B 109.9
C6 C7 H7B 109.9
H7A C7 H7B 108.3
N4 C8 C9 109.7(3)
N4 C8 H8A 109.7
C9 C8 H8A 109.7
N4 C8 H8B 109.7
C9 C8 H8B 109.7
H8A C8 H8B 108.2
C10 C9 C8 109.1(4)
C10 C9 H9A 109.9
C8 C9 H9A 109.9
C10 C9 H9B 109.9
C8 C9 H9B 109.9
H9A C9 H9B 108.3
C11 C10 C9 109.9(3)
C11 C10 H10A 109.7
C9 C10 H10A 109.7
C11 C10 H10B 109.7
C9 C10 H10B 109.7
H10A C10 H10B 108.2
C10 C11 C12 111.8(4)
C10 C11 H11A 109.3
C12 C11 H11A 109.3
C10 C11 H11B 109.3
C12 C11 H11B 109.3
H11A C11 H11B 107.9
N4 C12 C11 111.2(3)
N4 C12 H12A 109.4
C11 C12 H12A 109.4
N4 C12 H12B 109.4
C11 C12 H12B 109.4
H12A C12 H12B 108.0
Si1 C13 H13A 109.5
Si1 C13 H13B 109.5
H13A C13 H13B 109.5
Si1 C13 H13C 109.5
H13A C13 H13C 109.5
H13B C13 H13C 109.5
Si1 C14 H14A 109.5
Si1 C14 H14B 109.5
H14A C14 H14B 109.5
Si1 C14 H14C 109.5
H14A C14 H14C 109.5
H14B C14 H14C 109.5
Si1 C15 H15A 109.5
Si1 C15 H15B 109.5
H15A C15 H15B 109.5
Si1 C15 H15C 109.5
H15A C15 H15C 109.5
H15B C15 H15C 109.5
Si2 C16 H16A 109.5
Si2 C16 H16B 109.5
H16A C16 H16B 109.5
Si2 C16 H16C 109.5
H16A C16 H16C 109.5
H16B C16 H16C 109.5
Si2 C17 H17A 109.5
Si2 C17 H17B 109.5
H17A C17 H17B 109.5
Si2 C17 H17C 109.5
H17A C17 H17C 109.5
H17B C17 H17C 109.5
Si2 C18 H18A 109.5
Si2 C18 H18B 109.5
H18A C18 H18B 109.5
Si2 C18 H18C 109.5
H18A C18 H18C 109.5
H18B C18 H18C 109.5
N6 C19 N8 126.7(2)
N6 C19 N7 120.0(2)
N8 C19 N7 113.2(2)
N8 C20 N10 128.8(3)
N8 C20 N9 113.9(2)
N10 C20 N9 117.2(2)
N7 C21 C22 110.7(3)
N7 C21 H21A 109.5
C22 C21 H21A 109.5
N7 C21 H21B 109.5
C22 C21 H21B 109.5
H21A C21 H21B 108.1
C23 C22 C21 111.6(4)
C23 C22 H22A 109.3
C21 C22 H22A 109.3
C23 C22 H22B 109.3
C21 C22 H22B 109.3
H22A C22 H22B 108.0
C24 C23 C22 109.8(3)
C24 C23 H23A 109.7
C22 C23 H23A 109.7
C24 C23 H23B 109.7
C22 C23 H23B 109.7
H23A C23 H23B 108.2
C23 C24 C25 110.3(4)
C23 C24 H24A 109.6
C25 C24 H24A 109.6
C23 C24 H24B 109.6
C25 C24 H24B 109.6
H24A C24 H24B 108.1
N7 C25 C24 109.1(3)
N7 C25 H25A 109.9
C24 C25 H25A 109.9
N7 C25 H25B 109.9
C24 C25 H25B 109.9
H25A C25 H25B 108.3
N9 C26 C27 109.4(3)
N9 C26 H26A 109.8
C27 C26 H26A 109.8
N9 C26 H26B 109.8
C27 C26 H26B 109.8
H26A C26 H26B 108.2
C26 C27 C28 109.8(3)
C26 C27 H27A 109.7
C28 C27 H27A 109.7
C26 C27 H27B 109.7
C28 C27 H27B 109.7
H27A C27 H27B 108.2
C29 C28 C27 110.6(3)
C29 C28 H28A 109.5
C27 C28 H28A 109.5
C29 C28 H28B 109.5
C27 C28 H28B 109.5
H28A C28 H28B 108.1
C28 C29 C30 112.0(3)
C28 C29 H29A 109.2
C30 C29 H29A 109.2
C28 C29 H29B 109.2
C30 C29 H29B 109.2
H29A C29 H29B 107.9
N9 C30 C29 110.4(3)
N9 C30 H30A 109.6
C29 C30 H30A 109.6
N9 C30 H30B 109.6
C29 C30 H30B 109.6
H30A C30 H30B 108.1
Si3 C31 H31A 109.5
Si3 C31 H31B 109.5
H31A C31 H31B 109.5
Si3 C31 H31C 109.5
H31A C31 H31C 109.5
H31B C31 H31C 109.5
Si3 C32 H32A 109.5
Si3 C32 H32B 109.5
H32A C32 H32B 109.5
Si3 C32 H32C 109.5
H32A C32 H32C 109.5
H32B C32 H32C 109.5
Si3 C33 H33A 109.5
Si3 C33 H33B 109.5
H33A C33 H33B 109.5
Si3 C33 H33C 109.5
H33A C33 H33C 109.5
H33B C33 H33C 109.5
Si4 C34 H34A 109.5
Si4 C34 H34B 109.5
H34A C34 H34B 109.5
Si4 C34 H34C 109.5
H34A C34 H34C 109.5
H34B C34 H34C 109.5
Si4 C35 H35A 109.5
Si4 C35 H35B 109.5
H35A C35 H35B 109.5
Si4 C35 H35C 109.5
H35A C35 H35C 109.5
H35B C35 H35C 109.5
Si4 C36 H36A 109.5
Si4 C36 H36B 109.5
H36A C36 H36B 109.5
Si4 C36 H36C 109.5
H36A C36 H36C 109.5
H36B C36 H36C 109.5
C39 O1 C37 122.7(16)
O1 C37 C38 108.9(15)
O1 C37 H37A 109.9
C38 C37 H37A 109.9
O1 C37 H37B 109.9
C38 C37 H37B 109.9
H37A C37 H37B 108.3
C37 C38 H38A 109.5
C37 C38 H38B 109.5
H38A C38 H38B 109.5
C37 C38 H38C 109.5
H38A C38 H38C 109.5
H38B C38 H38C 109.5
O1 C39 C40 122(2)
O1 C39 H39A 106.8
C40 C39 H39A 106.8
O1 C39 H39B 106.8
C40 C39 H39B 106.8
H39A C39 H39B 106.6
C39 C40 H40A 109.5
C39 C40 H40B 109.5
H40A C40 H40B 109.5
C39 C40 H40C 109.5
H40A C40 H40C 109.5
H40B C40 H40C 109.5

loop_
_geom_bond_atom_site_label_1
_geom_bond_atom_site_label_2
_geom_bond_distance
Mg N10 2.058(3)
Mg N5 2.062(2)
Mg N6 2.073(2)
Mg N1 2.082(2)
N1 C1 1.320(4)
N1 Si1 1.754(2)
N2 C1 1.403(4)
N2 C3 1.449(4)
N2 C7 1.468(4)
N3 C2 1.327(4)
N3 C1 1.338(4)
N4 C2 1.443(4)
N4 C12 1.452(4)
N4 C8 1.474(4)
N5 C2 1.311(4)
N5 Si2 1.753(2)
N6 C19 1.330(3)
N6 Si3 1.754(2)
N7 C19 1.390(4)
N7 C21 1.439(4)
N7 C25 1.470(4)
N8 C20 1.321(4)
N8 C19 1.346(4)
N9 C20 1.435(4)
N9 C26 1.464(4)
N9 C30 1.467(4)
N10 C20 1.326(4)
N10 Si4 1.754(2)
Si1 C15 1.853(4)
Si1 C14 1.856(4)
Si1 C13 1.868(4)
Si2 C18 1.851(4)
Si2 C16 1.860(4)
Si2 C17 1.866(4)
Si3 C33 1.860(4)
Si3 C32 1.860(4)
Si3 C31 1.871(3)
Si4 C34 1.850(4)
Si4 C35 1.860(4)
Si4 C36 1.873(3)
C3 C4 1.506(5)
C3 H3A 0.9800
C3 H3B 0.9800
C4 C5 1.550(7)
C4 H4A 0.9800
C4 H4B 0.9800
C5 C6 1.480(7)
C5 H5A 0.9800
C5 H5B 0.9800
C6 C7 1.516(6)
C6 H6A 0.9800
C6 H6B 0.9800
C7 H7A 0.9800
C7 H7B 0.9800
C8 C9 1.528(5)
C8 H8A 0.9800
C8 H8B 0.9800
C9 C10 1.510(6)
C9 H9A 0.9800
C9 H9B 0.9800
C10 C11 1.502(6)
C10 H10A 0.9800
C10 H10B 0.9800
C11 C12 1.524(5)
C11 H11A 0.9800
C11 H11B 0.9800
C12 H12A 0.9800
C12 H12B 0.9800
C13 H13A 0.9700
C13 H13B 0.9700
C13 H13C 0.9700
C14 H14A 0.9700
C14 H14B 0.9700
C14 H14C 0.9700
C15 H15A 0.9700
C15 H15B 0.9700
C15 H15C 0.9700
C16 H16A 0.9700
C16 H16B 0.9700
C16 H16C 0.9700
C17 H17A 0.9700
C17 H17B 0.9700
C17 H17C 0.9700
C18 H18A 0.9700
C18 H18B 0.9700
C18 H18C 0.9700
C21 C22 1.521(6)
C21 H21A 0.9800
C21 H21B 0.9800
C22 C23 1.502(7)
C22 H22A 0.9800
C22 H22B 0.9800
C23 C24 1.472(6)
C23 H23A 0.9800
C23 H23B 0.9800
C24 C25 1.532(5)
C24 H24A 0.9800
C24 H24B 0.9800
C25 H25A 0.9800
C25 H25B 0.9800
C26 C27 1.511(5)
C26 H26A 0.9800
C26 H26B 0.9800
C27 C28 1.518(6)
C27 H27A 0.9800
C27 H27B 0.9800
C28 C29 1.483(6)
C28 H28A 0.9800
C28 H28B 0.9800
C29 C30 1.530(5)
C29 H29A 0.9800
C29 H29B 0.9800
C30 H30A 0.9800
C30 H30B 0.9800
C31 H31A 0.9700
C31 H31B 0.9700
C31 H31C 0.9700
C32 H32A 0.9700
C32 H32B 0.9700
C32 H32C 0.9700
C33 H33A 0.9700
C33 H33B 0.9700
C33 H33C 0.9700
C34 H34A 0.9700
C34 H34B 0.9700
C34 H34C 0.9700
C35 H35A 0.9700
C35 H35B 0.9700
C35 H35C 0.9700
C36 H36A 0.9700
C36 H36B 0.9700
C36 H36C 0.9700
O1 C39 1.354(16)
O1 C37 1.443(16)
C37 C38 1.598(18)
C37 H37A 0.9800
C37 H37B 0.9800
C38 H38A 0.9700
C38 H38B 0.9700
C38 H38C 0.9700
C39 C40 1.483(17)
C39 H39A 0.9800
C39 H39B 0.9800
C40 H40A 0.9700
C40 H40B 0.9700
C40 H40C 0.9700

loop_
_geom_torsion_atom_site_label_1
_geom_torsion_atom_site_label_2
_geom_torsion_atom_site_label_3
_geom_torsion_atom_site_label_4
_geom_torsion
N10 Mg N1 C1 120.6(2)
N5 Mg N1 C1 -10.5(2)
N6 Mg N1 C1 -129.7(2)
N10 Mg N1 Si1 -64.69(16)
N5 Mg N1 Si1 164.17(14)
N6 Mg N1 Si1 45.02(19)
N10 Mg N5 C2 -125.3(2)
N6 Mg N5 C2 122.7(2)
N1 Mg N5 C2 -10.8(2)
N10 Mg N5 Si2 50.3(2)
N6 Mg N5 Si2 -61.75(17)
N1 Mg N5 Si2 164.73(15)
N10 Mg N6 C19 -7.1(2)
N5 Mg N6 C19 125.1(2)
N1 Mg N6 C19 -121.8(2)
N10 Mg N6 Si3 163.97(14)
N5 Mg N6 Si3 -63.79(16)
N1 Mg N6 Si3 49.26(19)
N5 Mg N10 C20 -133.2(2)
N6 Mg N10 C20 -14.8(2)
N1 Mg N10 C20 117.3(2)
N5 Mg N10 Si4 44.8(2)
N6 Mg N10 Si4 163.24(15)
N1 Mg N10 Si4 -64.62(17)
C1 N1 Si1 C15 39.4(3)
Mg N1 Si1 C15 -134.95(17)
C1 N1 Si1 C14 -86.3(3)
Mg N1 Si1 C14 99.3(2)
C1 N1 Si1 C13 157.7(2)
Mg N1 Si1 C13 -16.7(2)
C2 N5 Si2 C18 -72.8(3)
Mg N5 Si2 C18 111.7(2)
C2 N5 Si2 C16 169.4(3)
Mg N5 Si2 C16 -6.0(2)
C2 N5 Si2 C17 52.4(3)
Mg N5 Si2 C17 -123.06(17)
C19 N6 Si3 C33 41.6(3)
Mg N6 Si3 C33 -129.02(18)
C19 N6 Si3 C32 -84.3(3)
Mg N6 Si3 C32 105.1(2)
C19 N6 Si3 C31 160.1(2)
Mg N6 Si3 C31 -10.52(19)
C20 N10 Si4 C34 50.2(3)
Mg N10 Si4 C34 -127.76(19)
C20 N10 Si4 C35 -76.0(3)
Mg N10 Si4 C35 106.1(2)
C20 N10 Si4 C36 166.4(2)
Mg N10 Si4 C36 -11.6(2)
Si1 N1 C1 N3 -146.6(3)
Mg N1 C1 N3 27.9(4)
Si1 N1 C1 N2 28.3(4)
Mg N1 C1 N2 -157.1(2)
C2 N3 C1 N1 -23.0(5)
C2 N3 C1 N2 161.7(3)
C3 N2 C1 N1 63.6(4)
C7 N2 C1 N1 -162.0(4)
C3 N2 C1 N3 -120.7(3)
C7 N2 C1 N3 13.7(4)
Si2 N5 C2 N3 -153.8(3)
Mg N5 C2 N3 21.9(4)
Si2 N5 C2 N4 21.9(3)
Mg N5 C2 N4 -162.38(18)
C1 N3 C2 N5 -8.2(5)
C1 N3 C2 N4 175.9(3)
C12 N4 C2 N5 90.9(3)
C8 N4 C2 N5 -143.2(3)
C12 N4 C2 N3 -92.7(3)
C8 N4 C2 N3 33.2(4)
C1 N2 C3 C4 -163.1(4)
C7 N2 C3 C4 60.1(5)
N2 C3 C4 C5 -57.2(5)
C3 C4 C5 C6 54.5(6)
C4 C5 C6 C7 -56.2(6)
C1 N2 C7 C6 164.5(4)
C3 N2 C7 C6 -59.0(6)
C5 C6 C7 N2 58.7(6)
C2 N4 C8 C9 171.9(3)
C12 N4 C8 C9 -61.8(4)
N4 C8 C9 C10 60.8(4)
C8 C9 C10 C11 -56.6(4)
C9 C10 C11 C12 53.6(5)
C2 N4 C12 C11 -174.4(3)
C8 N4 C12 C11 58.0(4)
C10 C11 C12 N4 -54.4(5)
Si3 N6 C19 N8 -145.8(2)
Mg N6 C19 N8 25.1(4)
Si3 N6 C19 N7 29.1(4)
Mg N6 C19 N7 -160.0(2)
C20 N8 C19 N6 -21.2(5)
C20 N8 C19 N7 163.5(3)
C21 N7 C19 N6 63.3(4)
C25 N7 C19 N6 -160.1(3)
C21 N7 C19 N8 -121.1(3)
C25 N7 C19 N8 15.5(4)
C19 N8 C20 N10 -10.2(5)
C19 N8 C20 N9 173.0(3)
Si4 N10 C20 N8 -152.2(3)
Mg N10 C20 N8 25.9(4)
Si4 N10 C20 N9 24.5(3)
Mg N10 C20 N9 -157.4(2)
C26 N9 C20 N8 30.9(4)
C30 N9 C20 N8 -94.5(3)
C26 N9 C20 N10 -146.3(3)
C30 N9 C20 N10 88.3(3)
C19 N7 C21 C22 -161.5(4)
C25 N7 C21 C22 59.1(5)
N7 C21 C22 C23 -55.4(6)
C21 C22 C23 C24 54.1(6)
C22 C23 C24 C25 -56.4(5)
C19 N7 C25 C24 159.1(3)
C21 N7 C25 C24 -61.3(4)
C23 C24 C25 N7 60.2(5)
C20 N9 C26 C27 170.5(3)
C30 N9 C26 C27 -63.5(4)
N9 C26 C27 C28 60.7(4)
C26 C27 C28 C29 -55.0(4)
C27 C28 C29 C30 51.9(5)
C20 N9 C30 C29 -172.2(3)
C26 N9 C30 C29 59.6(4)
C28 C29 C30 N9 -54.4(5)
C39 O1 C37 C38 -116(3)
C37 O1 C39 C40 -151(2)
